data_4125046
loop_
_publ_author_name
'Nalluri, Siva Krishna Mohan'
'Liu, Zhichang'
'Wu, Yilei'
'Hermann, Keith R.'
'Samanta, Avik'
'Kim, Dong Jun'
'Krzyaniak, Matthew D.'
'Wasielewski, Michael R.'
'Stoddart, J. Fraser'

_publ_section_title
;
 Chiral Redox-Active Isosceles Triangles.
;
_journal_issue 18
_journal_name_full 'Journal of the American Chemical Society'
_journal_page_first 5968
_journal_page_last 5977
_journal_paper_doi 10.1021/jacs.6b02086
_journal_volume 138
_journal_year 2016
_chemical_absolute_configuration syn
_chemical_formula_moiety 'C56 H40 N6 O12, 4(C2 H4 Br2)'
_chemical_formula_sum 'C64 H56 Br8 N6 O12'
_chemical_formula_weight 1740.42
_chemical_name_systematic
;
 ?
;
_space_group_crystal_system orthorhombic
_space_group_IT_number 19
_space_group_name_Hall 'P 2ac 2ab'
_space_group_name_H-M_alt 'P 21 21 21'
_symmetry_space_group_name_Hall 'P 2ac 2ab'
_symmetry_space_group_name_H-M 'P 21 21 21'
_atom_sites_solution_hydrogens geom
_atom_sites_solution_primary direct
_audit_creation_date 2015-04-08
_audit_creation_method
;
Olex2 1.2
(compiled 2015.01.26 svn.r3150 for OlexSys, GUI svn.r4998)
;
_cell_angle_alpha 90
_cell_angle_beta 90
_cell_angle_gamma 90
_cell_formula_units_Z 4
_cell_length_a 9.2311(4)
_cell_length_b 18.4418(7)
_cell_length_c 37.1578(14)
_cell_measurement_reflns_used 9150
_cell_measurement_temperature 100(2)
_cell_measurement_theta_max 66.673
_cell_measurement_theta_min 3.377
_cell_volume 6325.7(4)
_computing_cell_refinement 'SAINT V7.23A (Bruker, 2005)'
_computing_data_collection 'APEX2 V2.1-4 (Bruker, 2007)'
_computing_data_reduction 'Bruker SAINT'
_computing_molecular_graphics 'Olex2 (Dolomanov et al., 2009)'
_computing_publication_material 'Olex2 (Dolomanov et al., 2009)'
_computing_structure_refinement 'ShelXL (Sheldrick, 2008)'
_computing_structure_solution 'ShelXT (Sheldrick, 2015)'
_diffrn_ambient_temperature 99.99
_diffrn_detector_area_resol_mean 8
_diffrn_measured_fraction_theta_full 0.972
_diffrn_measured_fraction_theta_max 0.993
_diffrn_measurement_device_type 'Bruker Kappa APEX CCD area detector'
_diffrn_measurement_method '\w and \f scans'
_diffrn_radiation_monochromator 'MX optics'
_diffrn_radiation_type CuK\a
_diffrn_radiation_wavelength 1.54178
_diffrn_reflns_av_R_equivalents 0.0720
_diffrn_reflns_av_unetI/netI 0.0398
_diffrn_reflns_Laue_measured_fraction_full 0.972
_diffrn_reflns_Laue_measured_fraction_max 0.993
_diffrn_reflns_limit_h_max 9
_diffrn_reflns_limit_h_min -10
_diffrn_reflns_limit_k_max 21
_diffrn_reflns_limit_k_min -20
_diffrn_reflns_limit_l_max 44
_diffrn_reflns_limit_l_min -44
_diffrn_reflns_number 90253
_diffrn_reflns_point_group_measured_fraction_full 0.971
_diffrn_reflns_point_group_measured_fraction_max 0.993
_diffrn_reflns_theta_full 67.679
_diffrn_reflns_theta_max 66.668
_diffrn_reflns_theta_min 2.675
_diffrn_source microsource
_exptl_absorpt_coefficient_mu 6.632
_exptl_absorpt_correction_T_max 0.7528
_exptl_absorpt_correction_T_min 0.5117
_exptl_absorpt_correction_type multi-scan
_exptl_absorpt_process_details
;
SADABS-2014/5 (Bruker,2014/5) was used for absorption correction.
wR2(int) was 0.1539 before and 0.0997 after correction.
The Ratio of minimum to maximum transmission is 0.6797.
The \l/2 correction factor is 0.00150.
;
_exptl_crystal_colour colourless
_exptl_crystal_density_diffrn 1.828
_exptl_crystal_description plate
_exptl_crystal_F_000 3432
_exptl_crystal_size_max 0.254
_exptl_crystal_size_mid 0.251
_exptl_crystal_size_min 0.02
_refine_diff_density_max 3.371
_refine_diff_density_min -1.925
_refine_diff_density_rms 0.218
_refine_ls_abs_structure_details
;
 Flack x determined using 4761 quotients [(I+)-(I-)]/[(I+)+(I-)]
 (Parsons and Flack (2004), Acta Cryst. A60, s61).
;
_refine_ls_abs_structure_Flack 0.14(4)
_refine_ls_extinction_method none
_refine_ls_goodness_of_fit_ref 1.108
_refine_ls_hydrogen_treatment constr
_refine_ls_matrix_type full
_refine_ls_number_parameters 831
_refine_ls_number_reflns 11099
_refine_ls_number_restraints 875
_refine_ls_restrained_S_all 1.092
_refine_ls_R_factor_all 0.1038
_refine_ls_R_factor_gt 0.1034
_refine_ls_shift/su_max 0.000
_refine_ls_shift/su_mean 0.000
_refine_ls_structure_factor_coef Fsqd
_refine_ls_weighting_details 'w=1/[\s^2^(Fo^2^)+(0.1250P)^2^+131.4533P] where P=(Fo^2^+2Fc^2^)/3'
_refine_ls_weighting_scheme calc
_refine_ls_wR_factor_gt 0.2685
_refine_ls_wR_factor_ref 0.2688
_reflns_Friedel_coverage 0.792
_reflns_Friedel_fraction_full 0.970
_reflns_Friedel_fraction_max 0.992
_reflns_number_gt 10997
_reflns_number_total 11099
_reflns_threshold_expression 'I > 2\s(I)'
_cod_data_source_file ja6b02086_si_003.cif
_cod_data_source_block cx0386
_cod_depositor_comments 'Adding full bibliography for 4125045--4125046.cif.'
_cod_database_code 4125046
_shelxl_version_number 2013-4
_shelx_space_group_comment
;
The symmetry employed for this shelxl refinement is uniquely defined
by the following loop, which should always be used as a source of
symmetry information in preference to the above space-group names.
They are only intended as comments.
;
_shelx_estimated_absorpt_t_max 0.879
_shelx_estimated_absorpt_t_min 0.284
_olex2_refinement_description
;
1. Fixed Uiso
 At 1.2 times of:
  All C(H) groups, All C(H,H) groups, All C(H,H,H,H) groups
2. Restrained distances
 Br4-C60 \\sim Br3-C59 \\sim Br5_$1-C61_$1 \\sim Br6_$1-C62_$1 \\sim
Br8_$2-C64_$2 \\sim Br7_$2-
 C63_$2 \\sim Br1-C57 \\sim Br2-C58 \\sim Br2A-C58 \\sim Br8A_$2-C64_$2
 with sigma of 0.01
 C60-C59 \\sim C62_$1-C61_$1 \\sim C64_$2-C63_$2 \\sim C58-C57
 with sigma of 0.01
3. Rigid bond restraints
 All non-hydrogen atoms
 with sigma for 1-2 distances of 0.01 and sigma for 1-3 distances of 0.01
4. Uiso/Uaniso restraints and constraints
All non-hydrogen atoms have similar U: within 1.7A with sigma of 0.01 and sigma
for terminal atoms of 0.02
Uanis(C40) \\sim Ueq: with sigma of 0.005 and sigma for terminal atoms of 0.02
5. Others
 Sof(H58C)=Sof(H58D)=Sof(Br2A)=1-FVAR(1)
 Sof(Br2)=Sof(H58A)=Sof(H58B)=FVAR(1)
 Sof(H64C)=Sof(H64D)=Sof(Br8A)=1-FVAR(2)
 Sof(Br8)=Sof(H64A)=Sof(H64B)=FVAR(2)
6.a Ternary CH refined with riding coordinates:
 C11(H11), C16(H16), C31(H31), C36(H36), C51(H51), C56(H56)
6.b Secondary CH2 refined with riding coordinates:
 C12(H12A,H12B), C13(H13A,H13B), C14(H14A,H14B), C15(H15A,H15B), C32(H32A,
 H32B), C33(H33A,H33B), C34(H34A,H34B), C35(H35A,H35B), C52(H52A,H52B),
 C53(H53A,H53B), C54(H54A,H54B), C55(H55A,H55B), C61(H61A,H61B), C62(H62A,H62B),
  C57(H57A,H57B), C58(H58A,H58B), C58(H58C,H58D), C59(H59A,H59B), C60(H60A,
 H60B), C63(H63A,H63B), C64(H64A,H64B), C64(H64C,H64D)
6.c Aromatic/amide H refined with riding coordinates:
 C3(H3), C8(H8), C19(H19), C20(H20), C25(H25), C26(H26), C39(H39), C40(H40),
 C45(H45), C46(H46)
;
_olex2_date_sample_data_collection 2015-04-07
_olex2_date_sample_submission 2015-04-06
_olex2_submission_original_sample_id cx0386
_olex2_submission_special_instructions 'No special instructions were received'

loop_
_space_group_symop_operation_xyz
'x, y, z'
'-x+1/2, -y, z+1/2'
'-x, y+1/2, -z+1/2'
'x+1/2, -y+1/2, -z'

loop_
_atom_site_label
_atom_site_type_symbol
_atom_site_fract_x
_atom_site_fract_y
_atom_site_fract_z
_atom_site_U_iso_or_equiv
_atom_site_adp_type
_atom_site_occupancy
_atom_site_site_symmetry_order
_atom_site_calc_flag
_atom_site_refinement_flags_posn
_atom_site_refinement_flags_adp
_atom_site_refinement_flags_occupancy
_atom_site_disorder_assembly
_atom_site_disorder_group
O1 O 0.0343(14) 0.0911(6) 0.4478(3) 0.023(3) Uani 1 1 d . U . . .
O2 O 0.2794(17) 0.3832(7) 0.4965(3) 0.032(3) Uani 1 1 d . U . . .
O3 O 0.0291(14) 0.4927(7) 0.4047(4) 0.030(3) Uani 1 1 d . U . . .
O4 O -0.2339(14) 0.2078(7) 0.3624(3) 0.026(3) Uani 1 1 d . U . . .
O5 O 0.5129(14) 0.4759(7) 0.4293(3) 0.028(3) Uani 1 1 d . U . . .
O6 O 0.7382(12) 0.3134(6) 0.2695(3) 0.023(2) Uani 1 1 d . U . . .
O7 O 0.4046(14) 0.4457(6) 0.2065(3) 0.023(2) Uani 1 1 d . U . . .
O8 O 0.2065(13) 0.6192(6) 0.3660(3) 0.023(2) Uani 1 1 d . U . . .
O9 O 0.6151(12) 0.1907(6) 0.2303(3) 0.021(2) Uani 1 1 d . U . . .
O10 O 0.2275(12) 0.0331(6) 0.3729(3) 0.019(2) Uani 1 1 d . U . . .
O11 O -0.1922(11) 0.0803(6) 0.3123(3) 0.020(2) Uani 1 1 d . U . . .
O12 O 0.1971(12) 0.2878(7) 0.1869(3) 0.024(2) Uani 1 1 d . U . . .
N1 N -0.1214(15) 0.1342(7) 0.4035(4) 0.016(2) Uani 1 1 d . U . . .
N2 N 0.1838(15) 0.4538(7) 0.4505(3) 0.017(2) Uani 1 1 d . U . . .
N3 N 0.3454(16) 0.5407(7) 0.3991(3) 0.018(2) Uani 1 1 d . U . . .
N4 N 0.5687(14) 0.3753(7) 0.2378(3) 0.013(2) Uani 1 1 d . U . . .
N5 N 0.4088(14) 0.2502(7) 0.2119(3) 0.014(2) Uani 1 1 d . U . . .
N6 N 0.0138(14) 0.0590(7) 0.3445(4) 0.016(2) Uani 1 1 d . U . . .
C1 C -0.0172(18) 0.1396(8) 0.4313(4) 0.015(3) Uani 1 1 d . U . . .
C2 C 0.0182(18) 0.2209(8) 0.4338(4) 0.015(2) Uani 1 1 d . U . . .
C3 C 0.107(2) 0.2565(9) 0.4570(5) 0.021(3) Uani 1 1 d . U . . .
H3 H 0.1561 0.2328 0.4761 0.026 Uiso 1 1 calc R . . . .
C4 C 0.1198(19) 0.3315(8) 0.4504(4) 0.019(3) Uani 1 1 d . U . . .
C5 C 0.2096(19) 0.3890(9) 0.4696(4) 0.018(3) Uani 1 1 d . U . . .
C6 C 0.0814(19) 0.4469(9) 0.4240(5) 0.021(3) Uani 1 1 d . U . . .
C7 C 0.0430(18) 0.3652(9) 0.4226(5) 0.020(3) Uani 1 1 d . U . . .
C8 C -0.048(2) 0.3303(9) 0.4000(5) 0.023(3) Uani 1 1 d . U . . .
H8 H -0.0992 0.3544 0.3814 0.027 Uiso 1 1 calc R . . . .
C9 C -0.0595(18) 0.2556(9) 0.4060(4) 0.017(3) Uani 1 1 d . U . . .
C10 C -0.1518(18) 0.1992(8) 0.3870(4) 0.017(3) Uani 1 1 d . U . . .
C11 C 0.2518(18) 0.5215(8) 0.4628(4) 0.017(3) Uani 1 1 d . U . . .
H11 H 0.3455 0.5089 0.4748 0.020 Uiso 1 1 calc R . . . .
C12 C 0.1583(19) 0.5618(8) 0.4901(4) 0.018(3) Uani 1 1 d . U . . .
H12A H 0.0672 0.5776 0.4784 0.022 Uiso 1 1 calc R . . . .
H12B H 0.1330 0.5287 0.5101 0.022 Uiso 1 1 calc R . . . .
C13 C 0.238(2) 0.6274(9) 0.5048(4) 0.025(3) Uani 1 1 d . U . . .
H13A H 0.3195 0.6105 0.5198 0.030 Uiso 1 1 calc R . . . .
H13B H 0.1708 0.6549 0.5206 0.030 Uiso 1 1 calc R . . . .
C14 C 0.297(2) 0.6788(9) 0.4753(5) 0.026(3) Uani 1 1 d . U . . .
H14A H 0.2151 0.7048 0.4638 0.032 Uiso 1 1 calc R . . . .
H14B H 0.3618 0.7152 0.4863 0.032 Uiso 1 1 calc R . . . .
C15 C 0.379(2) 0.6348(8) 0.4470(4) 0.021(3) Uani 1 1 d . U . . .
H15A H 0.4105 0.6673 0.4272 0.025 Uiso 1 1 calc R . . . .
H15B H 0.4672 0.6134 0.4580 0.025 Uiso 1 1 calc R . . . .
C16 C 0.2847(18) 0.5754(8) 0.4321(4) 0.016(2) Uani 1 1 d . U . . .
H16 H 0.1906 0.5982 0.4250 0.020 Uiso 1 1 calc R . . . .
C17 C 0.4536(17) 0.4901(8) 0.4005(4) 0.015(3) Uani 1 1 d . U . . .
C18 C 0.4976(18) 0.4550(9) 0.3664(4) 0.019(3) Uani 1 1 d . U . . .
C19 C 0.596(2) 0.3986(10) 0.3673(5) 0.025(3) Uani 1 1 d . U . . .
H19 H 0.6331 0.3825 0.3898 0.029 Uiso 1 1 calc R . . . .
C20 C 0.6410(19) 0.3646(10) 0.3353(4) 0.024(3) Uani 1 1 d . U . . .
H20 H 0.7085 0.3257 0.3357 0.029 Uiso 1 1 calc R . . . .
C21 C 0.5843(18) 0.3897(9) 0.3034(4) 0.019(3) Uani 1 1 d . U . . .
C22 C 0.6357(16) 0.3567(8) 0.2694(4) 0.014(2) Uani 1 1 d . U . . .
C23 C 0.4618(17) 0.4283(9) 0.2352(4) 0.015(2) Uani 1 1 d . U . . .
C24 C 0.4220(19) 0.4665(9) 0.2688(4) 0.019(3) Uani 1 1 d . U . . .
C25 C 0.3162(17) 0.5213(9) 0.2688(4) 0.018(3) Uani 1 1 d . U . . .
H25 H 0.2721 0.5357 0.2468 0.021 Uiso 1 1 calc R . . . .
C26 C 0.2772(19) 0.5536(9) 0.2999(4) 0.020(3) Uani 1 1 d . U . . .
H26 H 0.2075 0.5915 0.2992 0.024 Uiso 1 1 calc R . . . .
C27 C 0.3349(19) 0.5335(8) 0.3325(4) 0.018(2) Uani 1 1 d . U . . .
C28 C 0.2884(17) 0.5692(9) 0.3658(4) 0.016(3) Uani 1 1 d . U . . .
C29 C 0.4341(17) 0.4774(8) 0.3341(4) 0.016(2) Uani 1 1 d . U . . .
C30 C 0.4820(18) 0.4429(9) 0.3018(4) 0.018(2) Uani 1 1 d . U . . .
C31 C 0.6153(17) 0.3378(8) 0.2035(4) 0.014(2) Uani 1 1 d . U . . .
H31 H 0.6897 0.3011 0.2107 0.017 Uiso 1 1 calc R . . . .
C32 C 0.6879(18) 0.3877(9) 0.1764(4) 0.018(3) Uani 1 1 d . U . . .
H32A H 0.6168 0.4236 0.1675 0.022 Uiso 1 1 calc R . . . .
H32B H 0.7678 0.4143 0.1883 0.022 Uiso 1 1 calc R . . . .
C33 C 0.7475(19) 0.3446(9) 0.1450(5) 0.022(3) Uani 1 1 d . U . . .
H33A H 0.8236 0.3109 0.1536 0.026 Uiso 1 1 calc R . . . .
H33B H 0.7919 0.3779 0.1273 0.026 Uiso 1 1 calc R . . . .
C34 C 0.6259(18) 0.3014(9) 0.1270(4) 0.021(3) Uani 1 1 d . U . . .
H34A H 0.6667 0.2712 0.1075 0.025 Uiso 1 1 calc R . . . .
H34B H 0.5550 0.3353 0.1162 0.025 Uiso 1 1 calc R . . . .
C35 C 0.5479(17) 0.2519(9) 0.1548(4) 0.016(3) Uani 1 1 d . U . . .
H35A H 0.4666 0.2265 0.1429 0.020 Uiso 1 1 calc R . . . .
H35B H 0.6166 0.2149 0.1638 0.020 Uiso 1 1 calc R . . . .
C36 C 0.4907(17) 0.2955(8) 0.1861(4) 0.014(2) Uani 1 1 d . U . . .
H36 H 0.4214 0.3320 0.1760 0.016 Uiso 1 1 calc R . . . .
C37 C 0.4848(16) 0.2009(8) 0.2340(4) 0.013(2) Uani 1 1 d . U . . .
C38 C 0.4020(17) 0.1655(8) 0.2635(4) 0.015(2) Uani 1 1 d . U . . .
C39 C 0.4781(17) 0.1294(9) 0.2904(4) 0.015(3) Uani 1 1 d . U . . .
H39 H 0.5810 0.1296 0.2906 0.018 Uiso 1 1 calc R . . . .
C40 C 0.3985(16) 0.0924(8) 0.3174(4) 0.013(3) Uani 1 1 d . U . . .
H40 H 0.4483 0.0652 0.3352 0.016 Uiso 1 1 calc R . . . .
C41 C 0.2496(16) 0.0956(8) 0.3178(4) 0.013(2) Uani 1 1 d . U . . .
C42 C 0.1652(17) 0.0609(8) 0.3479(4) 0.014(2) Uani 1 1 d . U . . .
C43 C -0.0608(16) 0.0905(8) 0.3153(4) 0.014(2) Uani 1 1 d . U . . .
C44 C 0.0199(16) 0.1353(8) 0.2902(4) 0.015(2) Uani 1 1 d . U . . .
C45 C -0.0539(17) 0.1740(9) 0.2633(4) 0.017(3) Uani 1 1 d . U . . .
H45 H -0.1568 0.1755 0.2630 0.021 Uiso 1 1 calc R . . . .
C46 C 0.0276(17) 0.2107(9) 0.2370(4) 0.016(3) Uani 1 1 d . U . . .
H46 H -0.0223 0.2366 0.2187 0.019 Uiso 1 1 calc R . . . .
C47 C 0.1767(16) 0.2104(8) 0.2366(4) 0.012(2) Uani 1 1 d . U . . .
C48 C 0.2577(17) 0.2525(8) 0.2095(4) 0.016(3) Uani 1 1 d . U . . .
C49 C 0.2522(16) 0.1700(8) 0.2639(4) 0.013(2) Uani 1 1 d . U . . .
C50 C 0.1711(17) 0.1335(8) 0.2908(4) 0.014(2) Uani 1 1 d . U . . .
C51 C -0.0663(17) 0.0171(8) 0.3726(4) 0.015(2) Uani 1 1 d . U . . .
H51 H 0.0062 0.0032 0.3913 0.018 Uiso 1 1 calc R . . . .
C52 C -0.1317(18) -0.0535(8) 0.3582(4) 0.018(3) Uani 1 1 d . U . . .
H52A H -0.1988 -0.0422 0.3382 0.022 Uiso 1 1 calc R . . . .
H52B H -0.0532 -0.0844 0.3485 0.022 Uiso 1 1 calc R . . . .
C53 C -0.2132(18) -0.0954(9) 0.3871(4) 0.018(3) Uani 1 1 d . U . . .
H53A H -0.2620 -0.1378 0.3762 0.022 Uiso 1 1 calc R . . . .
H53B H -0.1443 -0.1132 0.4055 0.022 Uiso 1 1 calc R . . . .
C54 C -0.3248(18) -0.0465(9) 0.4047(4) 0.019(3) Uani 1 1 d . U . . .
H54A H -0.3987 -0.0326 0.3866 0.023 Uiso 1 1 calc R . . . .
H54B H -0.3742 -0.0734 0.4242 0.023 Uiso 1 1 calc R . . . .
C55 C -0.2561(17) 0.0213(9) 0.4200(4) 0.017(3) Uani 1 1 d . U . . .
H55A H -0.3318 0.0520 0.4311 0.020 Uiso 1 1 calc R . . . .
H55B H -0.1859 0.0077 0.4390 0.020 Uiso 1 1 calc R . . . .
C56 C -0.1800(17) 0.0632(8) 0.3913(4) 0.015(2) Uani 1 1 d . U . . .
H56 H -0.2549 0.0745 0.3726 0.018 Uiso 1 1 calc R . . . .
Br5 Br 0.7828(3) 0.57920(14) 0.33522(7) 0.0514(7) Uani 1 1 d D U . A 1
Br6 Br 0.8501(4) 0.70242(16) 0.44090(7) 0.0628(9) Uani 1 1 d D U . A 1
C61 C 0.771(2) 0.6096(10) 0.3854(4) 0.041(4) Uani 1 1 d D U . A 1
H61A H 0.6701 0.6236 0.3912 0.049 Uiso 1 1 calc R . . A 1
H61B H 0.7993 0.5690 0.4013 0.049 Uiso 1 1 calc R . . A 1
C62 C 0.864(2) 0.6692(10) 0.3910(4) 0.039(4) Uani 1 1 d D U . A 1
H62A H 0.8377 0.7092 0.3746 0.046 Uiso 1 1 calc R . . A 1
H62B H 0.9654 0.6547 0.3858 0.046 Uiso 1 1 calc R . . A 1
Br1 Br 0.3352(3) 0.23759(15) 0.38040(7) 0.0553(7) Uani 1 1 d D U . . .
Br2 Br 0.5845(4) 0.28358(17) 0.44829(7) 0.0500(11) Uani 0.803(9) 1 d D U P B 1
C57 C 0.448(3) 0.1659(12) 0.4067(5) 0.058(5) Uani 1 1 d D U . . .
H57A H 0.3969 0.1188 0.4081 0.070 Uiso 1 1 calc R . . . .
H57B H 0.5446 0.1584 0.3956 0.070 Uiso 1 1 calc R . . . .
C58 C 0.459(3) 0.1989(11) 0.4406(7) 0.072(5) Uani 1 1 d D U . . .
H58A H 0.4915 0.1610 0.4578 0.086 Uiso 0.803(9) 1 calc R . P B 1
H58B H 0.3603 0.2132 0.4479 0.086 Uiso 0.803(9) 1 calc R . P B 1
H58C H 0.4080 0.1674 0.4580 0.086 Uiso 0.197(9) 1 calc R . P B 2
H58D H 0.4049 0.2451 0.4395 0.086 Uiso 0.197(9) 1 calc R . P B 2
Br3 Br -0.1092(4) 0.48673(15) 0.25424(9) 0.0715(11) Uani 1 1 d D U . . .
Br4 Br 0.1723(3) 0.32722(14) 0.31563(9) 0.0546(7) Uani 1 1 d D U . . .
C59 C 0.024(3) 0.4055(12) 0.2604(14) 0.16(2) Uani 1 1 d D U . . .
H59A H -0.0146 0.3610 0.2490 0.193 Uiso 1 1 calc R . . . .
H59B H 0.1201 0.4166 0.2500 0.193 Uiso 1 1 calc R . . . .
C60 C 0.032(3) 0.3976(16) 0.2979(14) 0.16(2) Uani 1 1 d D U . . .
H60A H -0.0646 0.3836 0.3069 0.198 Uiso 1 1 calc R . . . .
H60B H 0.0563 0.4454 0.3084 0.198 Uiso 1 1 calc R . . . .
Br7 Br 0.6423(3) 0.62768(12) 0.54363(6) 0.0423(6) Uani 1 1 d D U . . .
Br8 Br 0.8191(5) 0.4230(2) 0.48776(10) 0.0312(13) Uani 0.72(2) 1 d D U P C 1
C63 C 0.755(2) 0.5400(9) 0.5353(5) 0.040(4) Uani 1 1 d D U . . .
H63A H 0.8594 0.5524 0.5341 0.048 Uiso 1 1 calc R . . . .
H63B H 0.7409 0.5059 0.5555 0.048 Uiso 1 1 calc R . . . .
C64 C 0.712(2) 0.5068(9) 0.5029(5) 0.047(4) Uani 1 1 d D U . . .
H64A H 0.7182 0.5435 0.4835 0.057 Uiso 0.72(2) 1 calc R . P C 1
H64B H 0.6092 0.4928 0.5053 0.057 Uiso 0.72(2) 1 calc R . P C 1
H64C H 0.7253 0.5392 0.4819 0.057 Uiso 0.28(2) 1 calc R . P C 2
H64D H 0.6109 0.4894 0.5039 0.057 Uiso 0.28(2) 1 calc R . P C 2
Br2A Br 0.646(2) 0.2206(10) 0.4610(5) 0.084(6) Uani 0.197(9) 1 d D U P B 2
Br8A Br 0.853(3) 0.4260(10) 0.5032(11) 0.118(8) Uani 0.28(2) 1 d D U P C 2

loop_
_atom_site_aniso_label
_atom_site_aniso_U_11
_atom_site_aniso_U_22
_atom_site_aniso_U_33
_atom_site_aniso_U_23
_atom_site_aniso_U_13
_atom_site_aniso_U_12
O1 0.029(6) 0.022(6) 0.019(6) 0.008(5) -0.008(5) 0.006(5)
O2 0.051(8) 0.023(6) 0.023(6) 0.006(5) -0.014(5) 0.007(6)
O3 0.026(7) 0.021(6) 0.042(7) 0.009(5) -0.013(5) -0.006(5)
O4 0.031(7) 0.021(6) 0.027(6) 0.008(5) -0.015(5) -0.004(5)
O5 0.027(6) 0.037(7) 0.021(6) 0.002(5) -0.011(5) 0.000(5)
O6 0.016(5) 0.023(6) 0.032(6) 0.002(5) -0.005(5) 0.006(4)
O7 0.029(6) 0.021(6) 0.018(5) -0.001(4) -0.005(5) 0.008(5)
O8 0.019(6) 0.020(6) 0.029(6) 0.007(5) 0.001(5) -0.001(4)
O9 0.014(5) 0.015(5) 0.034(6) 0.014(5) 0.003(5) 0.005(4)
O10 0.020(5) 0.017(5) 0.019(5) 0.009(4) -0.001(4) 0.007(4)
O11 0.011(5) 0.025(6) 0.025(6) 0.007(5) 0.003(4) -0.006(4)
O12 0.010(5) 0.033(6) 0.029(6) 0.012(5) 0.001(4) -0.003(5)
N1 0.017(5) 0.009(4) 0.020(5) 0.000(4) -0.008(4) 0.000(4)
N2 0.023(5) 0.010(4) 0.018(5) -0.001(4) -0.003(4) 0.000(4)
N3 0.027(6) 0.015(5) 0.012(4) 0.001(4) -0.002(4) 0.003(4)
N4 0.013(5) 0.009(5) 0.016(5) 0.002(4) -0.001(4) -0.002(4)
N5 0.011(5) 0.012(5) 0.018(5) 0.004(4) 0.001(4) 0.001(4)
N6 0.015(5) 0.013(5) 0.020(5) 0.003(4) -0.001(4) 0.000(4)
C1 0.019(6) 0.014(5) 0.011(5) -0.005(4) -0.010(5) 0.005(5)
C2 0.018(6) 0.012(5) 0.016(5) -0.002(4) -0.003(5) 0.004(5)
C3 0.030(7) 0.014(5) 0.020(6) 0.004(5) -0.005(5) -0.002(5)
C4 0.025(6) 0.011(5) 0.022(6) 0.003(5) 0.002(5) -0.002(5)
C5 0.026(7) 0.013(5) 0.016(6) 0.001(5) -0.003(5) 0.004(5)
C6 0.018(6) 0.014(6) 0.029(6) 0.000(5) -0.003(5) 0.000(5)
C7 0.017(6) 0.016(5) 0.028(6) -0.001(5) -0.005(5) -0.002(5)
C8 0.028(7) 0.014(6) 0.026(7) 0.000(5) -0.002(6) -0.002(5)
C9 0.019(6) 0.013(5) 0.018(6) 0.000(5) -0.002(5) -0.001(5)
C10 0.018(6) 0.014(5) 0.021(6) 0.003(5) -0.011(5) -0.004(5)
C11 0.021(6) 0.012(5) 0.018(5) 0.000(5) -0.004(5) -0.001(5)
C12 0.026(7) 0.012(6) 0.017(6) 0.004(5) 0.001(5) 0.004(5)
C13 0.044(8) 0.014(6) 0.017(6) -0.002(5) -0.003(6) -0.001(6)
C14 0.051(8) 0.008(6) 0.020(6) -0.005(5) -0.003(6) -0.001(6)
C15 0.042(8) 0.009(5) 0.011(6) 0.006(5) -0.002(5) 0.004(5)
C16 0.028(6) 0.014(5) 0.007(5) 0.005(4) -0.006(5) 0.000(5)
C17 0.016(6) 0.013(6) 0.018(5) 0.002(5) -0.003(5) -0.005(5)
C18 0.019(6) 0.019(6) 0.019(5) -0.005(5) -0.003(5) -0.005(5)
C19 0.027(7) 0.028(7) 0.019(6) 0.007(5) -0.004(6) 0.001(6)
C20 0.024(7) 0.032(7) 0.017(6) 0.006(5) -0.005(5) 0.007(6)
C21 0.018(6) 0.023(6) 0.015(5) 0.002(5) -0.001(5) -0.002(5)
C22 0.014(6) 0.011(5) 0.016(5) 0.008(5) 0.000(5) -0.002(5)
C23 0.015(6) 0.013(6) 0.017(5) -0.001(5) -0.002(5) 0.002(5)
C24 0.023(6) 0.014(6) 0.019(5) 0.001(5) 0.000(5) 0.001(5)
C25 0.014(6) 0.020(6) 0.019(6) 0.000(5) -0.004(5) 0.002(5)
C26 0.021(6) 0.019(6) 0.020(6) -0.001(5) -0.003(5) 0.002(5)
C27 0.021(6) 0.016(5) 0.016(5) -0.002(5) -0.001(5) -0.004(5)
C28 0.020(6) 0.016(6) 0.013(5) 0.004(5) -0.004(5) -0.007(5)
C29 0.015(6) 0.015(5) 0.017(5) -0.003(5) 0.001(5) -0.009(4)
C30 0.019(6) 0.015(6) 0.019(5) -0.002(5) -0.003(5) -0.005(4)
C31 0.011(5) 0.015(5) 0.016(5) -0.001(5) 0.005(5) -0.001(5)
C32 0.018(6) 0.019(6) 0.019(6) -0.002(5) 0.009(5) -0.005(5)
C33 0.022(7) 0.020(6) 0.023(6) 0.002(6) 0.011(6) 0.000(5)
C34 0.018(6) 0.023(7) 0.022(6) -0.001(5) 0.013(5) 0.001(6)
C35 0.016(6) 0.014(6) 0.019(6) 0.002(5) 0.002(5) 0.001(5)
C36 0.014(5) 0.012(5) 0.015(5) 0.001(4) 0.006(5) -0.004(5)
C37 0.012(5) 0.008(6) 0.018(6) 0.004(5) 0.003(5) 0.000(5)
C38 0.014(5) 0.012(5) 0.020(5) 0.007(5) 0.002(5) 0.002(5)
C39 0.009(5) 0.014(6) 0.023(6) 0.004(5) 0.000(5) -0.002(5)
C40 0.011(4) 0.012(5) 0.017(5) 0.006(4) -0.004(4) 0.000(4)
C41 0.010(5) 0.014(5) 0.014(5) 0.002(4) -0.001(4) 0.000(4)
C42 0.015(5) 0.011(6) 0.015(5) -0.001(4) -0.002(5) -0.002(5)
C43 0.009(5) 0.013(6) 0.021(6) 0.000(5) -0.006(5) -0.004(5)
C44 0.008(5) 0.015(6) 0.023(6) 0.004(5) -0.004(5) 0.000(5)
C45 0.009(6) 0.018(6) 0.025(6) 0.002(5) -0.005(5) 0.003(5)
C46 0.011(5) 0.015(6) 0.022(6) -0.001(5) -0.004(5) 0.000(5)
C47 0.009(5) 0.007(5) 0.020(5) -0.001(4) -0.001(5) 0.001(4)
C48 0.014(5) 0.011(6) 0.023(6) -0.001(5) 0.000(5) 0.001(5)
C49 0.012(5) 0.011(5) 0.015(5) 0.002(4) 0.000(4) -0.001(5)
C50 0.011(5) 0.016(5) 0.014(5) 0.003(4) -0.001(4) -0.001(5)
C51 0.013(5) 0.011(5) 0.021(6) 0.004(5) -0.002(5) -0.003(5)
C52 0.022(6) 0.013(6) 0.019(6) 0.000(5) -0.005(5) -0.004(5)
C53 0.016(6) 0.016(6) 0.023(6) -0.002(5) -0.007(5) -0.004(5)
C54 0.015(6) 0.020(6) 0.022(6) 0.002(5) -0.007(5) -0.007(5)
C55 0.016(6) 0.014(6) 0.021(6) -0.004(5) -0.004(5) -0.001(5)
C56 0.015(5) 0.007(5) 0.023(6) -0.001(4) -0.004(5) -0.002(5)
Br5 0.0668(16) 0.0410(13) 0.0463(13) 0.0133(11) -0.0223(12) -0.0194(12)
Br6 0.088(2) 0.0626(17) 0.0376(12) -0.0127(11) 0.0003(13) 0.0352(16)
C61 0.052(11) 0.026(8) 0.045(8) 0.016(7) 0.000(9) 0.008(8)
C62 0.052(11) 0.027(8) 0.037(8) 0.004(6) 0.005(8) 0.013(8)
Br1 0.0542(15) 0.0565(15) 0.0552(15) 0.0046(12) 0.0128(13) 0.0101(13)
Br2 0.083(3) 0.0428(18) 0.0239(14) 0.0056(11) 0.0023(13) -0.0053(15)
C57 0.070(14) 0.040(11) 0.065(12) -0.007(8) 0.012(9) 0.021(9)
C58 0.087(14) 0.060(12) 0.069(11) -0.003(10) 0.015(10) -0.001(10)
Br3 0.096(2) 0.0392(13) 0.079(2) 0.0263(13) -0.0491(18) -0.0363(15)
Br4 0.0353(13) 0.0385(12) 0.090(2) -0.0108(12) -0.0047(13) 0.0011(10)
C59 0.059(14) 0.079(15) 0.34(6) 0.11(3) -0.11(3) -0.053(10)
C60 0.069(15) 0.080(16) 0.35(6) 0.11(3) -0.11(3) -0.043(12)
Br7 0.0531(14) 0.0318(11) 0.0419(12) -0.0060(9) -0.0047(10) -0.0065(10)
Br8 0.0272(19) 0.0336(18) 0.033(2) -0.0010(14) 0.0063(16) 0.0010(13)
C63 0.038(10) 0.047(9) 0.037(9) 0.003(7) 0.011(8) -0.006(8)
C64 0.054(11) 0.048(9) 0.040(9) -0.004(8) 0.020(9) -0.017(8)
Br2A 0.103(12) 0.069(10) 0.081(11) -0.003(8) 0.018(9) -0.012(10)
Br8A 0.099(13) 0.083(9) 0.17(2) -0.041(12) 0.098(13) -0.014(9)

loop_
_atom_type_symbol
_atom_type_description
_atom_type_scat_dispersion_real
_atom_type_scat_dispersion_imag
_atom_type_scat_source
C C 0.0181 0.0091 'International Tables Vol C Tables 4.2.6.8 and 6.1.1.4'
H H 0.0000 0.0000 'International Tables Vol C Tables 4.2.6.8 and 6.1.1.4'
Br Br -0.6763 1.2805 'International Tables Vol C Tables 4.2.6.8 and 6.1.1.4'
N N 0.0311 0.0180 'International Tables Vol C Tables 4.2.6.8 and 6.1.1.4'
O O 0.0492 0.0322 'International Tables Vol C Tables 4.2.6.8 and 6.1.1.4'

loop_
_geom_angle_atom_site_label_1
_geom_angle_atom_site_label_2
_geom_angle_atom_site_label_3
_geom_angle
C1 N1 C56 122.1(12)
C10 N1 C1 113.8(13)
C10 N1 C56 123.8(12)
C5 N2 C11 119.5(13)
C6 N2 C5 113.5(13)
C6 N2 C11 126.6(13)
C17 N3 C16 122.4(13)
C17 N3 C28 123.2(13)
C28 N3 C16 114.2(12)
C22 N4 C23 123.7(13)
C22 N4 C31 118.6(12)
C23 N4 C31 117.6(12)
C37 N5 C36 119.2(12)
C48 N5 C36 116.8(13)
C48 N5 C37 123.6(13)
C42 N6 C43 123.0(13)
C42 N6 C51 116.3(12)
C43 N6 C51 120.6(12)
O1 C1 N1 126.9(15)
O1 C1 C2 128.1(14)
N1 C1 C2 105.0(12)
C3 C2 C1 129.9(14)
C3 C2 C9 123.4(15)
C9 C2 C1 106.8(13)
C2 C3 H3 122.7
C2 C3 C4 114.7(15)
C4 C3 H3 122.7
C3 C4 C5 130.5(16)
C7 C4 C3 121.4(16)
C7 C4 C5 108.2(14)
O2 C5 N2 126.0(15)
O2 C5 C4 128.5(15)
N2 C5 C4 105.3(13)
O3 C6 N2 129.6(15)
O3 C6 C7 124.6(16)
N2 C6 C7 105.8(13)
C4 C7 C6 106.9(14)
C8 C7 C4 124.1(16)
C8 C7 C6 129.0(16)
C7 C8 H8 122.6
C7 C8 C9 114.9(16)
C9 C8 H8 122.6
C2 C9 C10 108.3(13)
C8 C9 C2 121.6(15)
C8 C9 C10 130.1(15)
O4 C10 N1 125.8(14)
O4 C10 C9 128.2(14)
N1 C10 C9 106.0(12)
N2 C11 H11 108.0
N2 C11 C12 112.2(13)
N2 C11 C16 113.6(12)
C12 C11 H11 108.0
C12 C11 C16 106.9(12)
C16 C11 H11 108.0
C11 C12 H12A 109.5
C11 C12 H12B 109.5
H12A C12 H12B 108.1
C13 C12 C11 110.8(14)
C13 C12 H12A 109.5
C13 C12 H12B 109.5
C12 C13 H13A 108.8
C12 C13 H13B 108.8
C12 C13 C14 113.8(13)
H13A C13 H13B 107.7
C14 C13 H13A 108.8
C14 C13 H13B 108.8
C13 C14 H14A 109.7
C13 C14 H14B 109.7
H14A C14 H14B 108.2
C15 C14 C13 109.8(13)
C15 C14 H14A 109.7
C15 C14 H14B 109.7
C14 C15 H15A 109.6
C14 C15 H15B 109.6
H15A C15 H15B 108.1
C16 C15 C14 110.3(15)
C16 C15 H15A 109.6
C16 C15 H15B 109.6
N3 C16 C11 113.9(12)
N3 C16 C15 113.3(14)
N3 C16 H16 107.0
C11 C16 H16 107.0
C15 C16 C11 108.0(12)
C15 C16 H16 107.0
O5 C17 N3 120.3(15)
O5 C17 C18 121.9(15)
N3 C17 C18 117.7(14)
C19 C18 C17 119.2(15)
C19 C18 C29 121.3(15)
C29 C18 C17 119.4(15)
C18 C19 H19 119.7
C18 C19 C20 120.6(15)
C20 C19 H19 119.7
C19 C20 H20 121.1
C21 C20 C19 117.8(16)
C21 C20 H20 121.1
C20 C21 C22 118.4(15)
C30 C21 C20 122.9(16)
C30 C21 C22 118.8(14)
O6 C22 N4 120.4(14)
O6 C22 C21 120.6(14)
N4 C22 C21 118.9(13)
O7 C23 N4 123.1(14)
O7 C23 C24 120.0(14)
N4 C23 C24 116.8(13)
C25 C24 C23 121.1(14)
C25 C24 C30 119.4(15)
C30 C24 C23 119.3(14)
C24 C25 H25 119.9
C26 C25 C24 120.3(15)
C26 C25 H25 119.9
C25 C26 H26 118.9
C25 C26 C27 122.1(16)
C27 C26 H26 118.9
C26 C27 C28 120.7(15)
C26 C27 C29 119.9(15)
C29 C27 C28 119.4(14)
O8 C28 N3 120.5(14)
O8 C28 C27 122.5(14)
N3 C28 C27 117.0(14)
C18 C29 C30 117.4(15)
C27 C29 C18 122.5(15)
C27 C29 C30 119.9(15)
C21 C30 C24 122.0(15)
C21 C30 C29 119.9(15)
C24 C30 C29 118.2(15)
N4 C31 H31 106.4
N4 C31 C32 114.0(12)
N4 C31 C36 112.1(12)
C32 C31 H31 106.4
C32 C31 C36 111.0(13)
C36 C31 H31 106.4
C31 C32 H32A 109.5
C31 C32 H32B 109.5
H32A C32 H32B 108.1
C33 C32 C31 110.7(13)
C33 C32 H32A 109.5
C33 C32 H32B 109.5
C32 C33 H33A 109.6
C32 C33 H33B 109.6
C32 C33 C34 110.1(13)
H33A C33 H33B 108.2
C34 C33 H33A 109.6
C34 C33 H33B 109.6
C33 C34 H34A 109.5
C33 C34 H34B 109.5
C33 C34 C35 110.7(14)
H34A C34 H34B 108.1
C35 C34 H34A 109.5
C35 C34 H34B 109.5
C34 C35 H35A 109.4
C34 C35 H35B 109.4
H35A C35 H35B 108.0
C36 C35 C34 111.2(13)
C36 C35 H35A 109.4
C36 C35 H35B 109.4
N5 C36 C31 113.3(12)
N5 C36 C35 112.2(12)
N5 C36 H36 107.2
C31 C36 H36 107.2
C35 C36 C31 109.5(12)
C35 C36 H36 107.2
O9 C37 N5 121.4(13)
O9 C37 C38 121.4(14)
N5 C37 C38 117.1(13)
C39 C38 C37 118.7(14)
C49 C38 C37 119.7(14)
C49 C38 C39 121.6(14)
C38 C39 H39 120.8
C38 C39 C40 118.5(14)
C40 C39 H39 120.8
C39 C40 H40 119.9
C41 C40 C39 120.3(14)
C41 C40 H40 119.9
C40 C41 C42 120.4(14)
C40 C41 C50 121.5(14)
C50 C41 C42 118.0(13)
O10 C42 N6 122.2(14)
O10 C42 C41 120.4(14)
N6 C42 C41 117.3(13)
O11 C43 N6 119.1(14)
O11 C43 C44 122.3(14)
N6 C43 C44 118.6(13)
C45 C44 C43 119.8(14)
C50 C44 C43 119.2(14)
C50 C44 C45 120.7(15)
C44 C45 H45 120.7
C44 C45 C46 118.6(14)
C46 C45 H45 120.7
C45 C46 H46 118.7
C47 C46 C45 122.5(15)
C47 C46 H46 118.7
C46 C47 C48 120.6(14)
C46 C47 C49 118.7(14)
C49 C47 C48 120.6(13)
O12 C48 N5 121.7(15)
O12 C48 C47 121.8(14)
N5 C48 C47 116.4(14)
C38 C49 C47 120.4(14)
C38 C49 C50 120.4(14)
C50 C49 C47 119.1(14)
C44 C50 C41 122.3(14)
C44 C50 C49 120.2(14)
C49 C50 C41 117.5(14)
N6 C51 H51 106.7
N6 C51 C52 113.1(13)
N6 C51 C56 111.8(12)
C52 C51 H51 106.7
C56 C51 H51 106.7
C56 C51 C52 111.3(13)
C51 C52 H52A 109.1
C51 C52 H52B 109.1
H52A C52 H52B 107.9
C53 C52 C51 112.4(13)
C53 C52 H52A 109.1
C53 C52 H52B 109.1
C52 C53 H53A 109.7
C52 C53 H53B 109.7
H53A C53 H53B 108.2
C54 C53 C52 109.8(13)
C54 C53 H53A 109.7
C54 C53 H53B 109.7
C53 C54 H54A 109.3
C53 C54 H54B 109.3
H54A C54 H54B 108.0
C55 C54 C53 111.6(14)
C55 C54 H54A 109.3
C55 C54 H54B 109.3
C54 C55 H55A 109.5
C54 C55 H55B 109.5
H55A C55 H55B 108.1
C56 C55 C54 110.8(13)
C56 C55 H55A 109.5
C56 C55 H55B 109.5
N1 C56 C51 112.4(13)
N1 C56 C55 114.1(13)
N1 C56 H56 106.2
C51 C56 H56 106.2
C55 C56 C51 111.2(12)
C55 C56 H56 106.2
Br5 C61 H61A 109.8
Br5 C61 H61B 109.8
H61A C61 H61B 108.2
C62 C61 Br5 109.4(11)
C62 C61 H61A 109.8
C62 C61 H61B 109.8
Br6 C62 H62A 109.6
Br6 C62 H62B 109.6
C61 C62 Br6 110.2(12)
C61 C62 H62A 109.6
C61 C62 H62B 109.6
H62A C62 H62B 108.1
Br1 C57 H57A 111.5
Br1 C57 H57B 111.5
H57A C57 H57B 109.3
C58 C57 Br1 101.3(15)
C58 C57 H57A 111.5
C58 C57 H57B 111.5
Br2 C58 H58A 107.0
Br2 C58 H58B 107.0
C57 C58 Br2 121(2)
C57 C58 H58A 107.0
C57 C58 H58B 107.0
C57 C58 H58C 107.2
C57 C58 H58D 107.2
C57 C58 Br2A 121(2)
H58A C58 H58B 106.8
H58C C58 H58D 106.8
Br2A C58 H58C 107.2
Br2A C58 H58D 107.2
Br3 C59 H59A 111.1
Br3 C59 H59B 111.1
H59A C59 H59B 109.0
C60 C59 Br3 103.4(16)
C60 C59 H59A 111.1
C60 C59 H59B 111.1
Br4 C60 H60A 108.2
Br4 C60 H60B 108.2
C59 C60 Br4 116(2)
C59 C60 H60A 108.2
C59 C60 H60B 108.2
H60A C60 H60B 107.4
Br7 C63 H63A 109.6
Br7 C63 H63B 109.6
H63A C63 H63B 108.1
C64 C63 Br7 110.3(12)
C64 C63 H63A 109.6
C64 C63 H63B 109.6
Br8 C64 H64A 108.0
Br8 C64 H64B 108.0
C63 C64 Br8 117.2(13)
C63 C64 H64A 108.0
C63 C64 H64B 108.0
C63 C64 H64C 112.2
C63 C64 H64D 112.2
C63 C64 Br8A 98.0(16)
H64A C64 H64B 107.2
H64C C64 H64D 109.8
Br8A C64 H64C 112.2
Br8A C64 H64D 112.2

loop_
_geom_bond_atom_site_label_1
_geom_bond_atom_site_label_2
_geom_bond_distance
O1 C1 1.18(2)
O2 C5 1.20(2)
O3 C6 1.21(2)
O4 C10 1.20(2)
O5 C17 1.23(2)
O6 C22 1.237(19)
O7 C23 1.23(2)
O8 C28 1.19(2)
O9 C37 1.225(19)
O10 C42 1.207(19)
O11 C43 1.232(19)
O12 C48 1.20(2)
N1 C1 1.413(19)
N1 C10 1.38(2)
N1 C56 1.488(19)
N2 C5 1.41(2)
N2 C6 1.37(2)
N2 C11 1.47(2)
N3 C16 1.49(2)
N3 C17 1.37(2)
N3 C28 1.444(19)
N4 C22 1.37(2)
N4 C23 1.39(2)
N4 C31 1.512(19)
N5 C36 1.480(19)
N5 C37 1.41(2)
N5 C48 1.40(2)
N6 C42 1.40(2)
N6 C43 1.41(2)
N6 C51 1.493(19)
C1 C2 1.54(2)
C2 C3 1.36(2)
C2 C9 1.41(2)
C3 H3 0.9500
C3 C4 1.41(2)
C4 C5 1.52(2)
C4 C7 1.40(2)
C6 C7 1.55(2)
C7 C8 1.35(2)
C8 H8 0.9500
C8 C9 1.40(2)
C9 C10 1.52(2)
C11 H11 1.0000
C11 C12 1.52(2)
C11 C16 1.54(2)
C12 H12A 0.9900
C12 H12B 0.9900
C12 C13 1.52(2)
C13 H13A 0.9900
C13 H13B 0.9900
C13 C14 1.55(2)
C14 H14A 0.9900
C14 H14B 0.9900
C14 C15 1.53(2)
C15 H15A 0.9900
C15 H15B 0.9900
C15 C16 1.51(2)
C16 H16 1.0000
C17 C18 1.48(2)
C18 C19 1.38(3)
C18 C29 1.40(2)
C19 H19 0.9500
C19 C20 1.41(3)
C20 H20 0.9500
C20 C21 1.38(2)
C21 C22 1.48(2)
C21 C30 1.36(2)
C23 C24 1.48(2)
C24 C25 1.41(2)
C24 C30 1.42(2)
C25 H25 0.9500
C25 C26 1.35(2)
C26 H26 0.9500
C26 C27 1.37(2)
C27 C28 1.47(2)
C27 C29 1.38(2)
C29 C30 1.43(2)
C31 H31 1.0000
C31 C32 1.52(2)
C31 C36 1.53(2)
C32 H32A 0.9900
C32 H32B 0.9900
C32 C33 1.52(2)
C33 H33A 0.9900
C33 H33B 0.9900
C33 C34 1.53(2)
C34 H34A 0.9900
C34 H34B 0.9900
C34 C35 1.56(2)
C35 H35A 0.9900
C35 H35B 0.9900
C35 C36 1.51(2)
C36 H36 1.0000
C37 C38 1.49(2)
C38 C39 1.39(2)
C38 C49 1.39(2)
C39 H39 0.9500
C39 C40 1.42(2)
C40 H40 0.9500
C40 C41 1.38(2)
C41 C42 1.51(2)
C41 C50 1.42(2)
C43 C44 1.45(2)
C44 C45 1.40(2)
C44 C50 1.40(2)
C45 H45 0.9500
C45 C46 1.41(2)
C46 H46 0.9500
C46 C47 1.38(2)
C47 C48 1.48(2)
C47 C49 1.44(2)
C49 C50 1.42(2)
C51 H51 1.0000
C51 C52 1.53(2)
C51 C56 1.52(2)
C52 H52A 0.9900
C52 H52B 0.9900
C52 C53 1.52(2)
C53 H53A 0.9900
C53 H53B 0.9900
C53 C54 1.52(2)
C54 H54A 0.9900
C54 H54B 0.9900
C54 C55 1.51(2)
C55 H55A 0.9900
C55 H55B 0.9900
C55 C56 1.49(2)
C56 H56 1.0000
Br5 C61 1.949(13)
Br6 C62 1.956(12)
C61 H61A 0.9900
C61 H61B 0.9900
C61 C62 1.41(2)
C62 H62A 0.9900
C62 H62B 0.9900
Br1 C57 1.947(13)
Br2 C58 1.962(13)
C57 H57A 0.9900
C57 H57B 0.9900
C57 C58 1.41(2)
C58 H58A 0.9900
C58 H58B 0.9900
C58 H58C 0.9900
C58 H58D 0.9900
C58 Br2A 1.920(14)
Br3 C59 1.952(14)
Br4 C60 1.945(14)
C59 H59A 0.9900
C59 H59B 0.9900
C59 C60 1.40(2)
C60 H60A 0.9900
C60 H60B 0.9900
Br7 C63 1.948(13)
Br8 C64 1.918(13)
C63 H63A 0.9900
C63 H63B 0.9900
C63 C64 1.41(2)
C64 H64A 0.9900
C64 H64B 0.9900
C64 H64C 0.9900
C64 H64D 0.9900
C64 Br8A 1.980(14)

loop_
_geom_torsion_atom_site_label_1
_geom_torsion_atom_site_label_2
_geom_torsion_atom_site_label_3
_geom_torsion_atom_site_label_4
_geom_torsion
O1 C1 C2 C3 -5(3)
O1 C1 C2 C9 173.6(17)
O3 C6 C7 C4 -176.6(18)
O3 C6 C7 C8 2(3)
O5 C17 C18 C19 8(2)
O5 C17 C18 C29 -175.1(15)
O7 C23 C24 C25 2(2)
O7 C23 C24 C30 176.2(15)
O9 C37 C38 C39 10(2)
O9 C37 C38 C49 -170.9(15)
O11 C43 C44 C45 6(2)
O11 C43 C44 C50 -167.8(16)
N1 C1 C2 C3 176.9(17)
N1 C1 C2 C9 -4.0(18)
N2 C6 C7 C4 4.0(19)
N2 C6 C7 C8 -177.0(18)
N2 C11 C12 C13 174.6(13)
N2 C11 C16 N3 -42.1(19)
N2 C11 C16 C15 -169.0(14)
N3 C17 C18 C19 -173.4(15)
N3 C17 C18 C29 4(2)
N4 C23 C24 C25 179.3(15)
N4 C23 C24 C30 -6(2)
N4 C31 C32 C33 173.1(13)
N4 C31 C36 N5 -46.9(17)
N4 C31 C36 C35 -172.9(12)
N5 C37 C38 C39 -166.2(14)
N5 C37 C38 C49 13(2)
N6 C43 C44 C45 -172.6(15)
N6 C43 C44 C50 14(2)
N6 C51 C52 C53 -179.8(13)
N6 C51 C56 N1 -48.9(17)
N6 C51 C56 C55 -178.2(12)
C1 N1 C10 O4 178.3(17)
C1 N1 C10 C9 -1.0(19)
C1 N1 C56 C51 -67.4(19)
C1 N1 C56 C55 60.4(19)
C1 C2 C3 C4 176.8(16)
C1 C2 C9 C8 -177.8(16)
C1 C2 C9 C10 3.5(18)
C2 C3 C4 C5 -178.6(17)
C2 C3 C4 C7 2(3)
C2 C9 C10 O4 179.0(18)
C2 C9 C10 N1 -1.8(18)
C3 C2 C9 C8 1(3)
C3 C2 C9 C10 -177.3(16)
C3 C4 C5 O2 -7(3)
C3 C4 C5 N2 178.0(18)
C3 C4 C7 C6 178.8(16)
C3 C4 C7 C8 0(3)
C4 C7 C8 C9 -1(3)
C5 N2 C6 O3 174.9(19)
C5 N2 C6 C7 -5.7(19)
C5 N2 C11 C12 -89.3(18)
C5 N2 C11 C16 149.4(15)
C5 C4 C7 C6 -1.0(19)
C5 C4 C7 C8 179.9(17)
C6 N2 C5 O2 -170.0(18)
C6 N2 C5 C4 5.1(19)
C6 N2 C11 C12 82.8(19)
C6 N2 C11 C16 -39(2)
C6 C7 C8 C9 -179.5(17)
C7 C4 C5 O2 172.7(18)
C7 C4 C5 N2 -2.2(18)
C7 C8 C9 C2 0(3)
C7 C8 C9 C10 178.5(17)
C8 C9 C10 O4 0(3)
C8 C9 C10 N1 179.7(17)
C9 C2 C3 C4 -2(3)
C10 N1 C1 O1 -174.6(17)
C10 N1 C1 C2 3.0(18)
C10 N1 C56 C51 106.1(17)
C10 N1 C56 C55 -126.1(16)
C11 N2 C5 O2 3(3)
C11 N2 C5 C4 178.2(14)
C11 N2 C6 O3 2(3)
C11 N2 C6 C7 -178.2(15)
C11 C12 C13 C14 53(2)
C12 C11 C16 N3 -166.4(13)
C12 C11 C16 C15 66.7(17)
C12 C13 C14 C15 -49(2)
C13 C14 C15 C16 54.9(19)
C14 C15 C16 N3 167.6(12)
C14 C15 C16 C11 -65.1(16)
C16 N3 C17 O5 -6(2)
C16 N3 C17 C18 175.3(14)
C16 N3 C28 O8 4(2)
C16 N3 C28 C27 -175.3(13)
C16 C11 C12 C13 -60.3(16)
C17 N3 C16 C11 -46(2)
C17 N3 C16 C15 78.5(18)
C17 N3 C28 O8 -171.1(15)
C17 N3 C28 C27 10(2)
C17 C18 C19 C20 -179.2(16)
C17 C18 C29 C27 3(2)
C17 C18 C29 C30 178.8(14)
C18 C19 C20 C21 0(3)
C18 C29 C30 C21 1(2)
C18 C29 C30 C24 -178.1(15)
C19 C18 C29 C27 179.7(16)
C19 C18 C29 C30 -4(2)
C19 C20 C21 C22 177.4(16)
C19 C20 C21 C30 -3(3)
C20 C21 C22 O6 -8(2)
C20 C21 C22 N4 172.8(15)
C20 C21 C30 C24 -178.1(17)
C20 C21 C30 C29 3(3)
C22 N4 C23 O7 178.3(15)
C22 N4 C23 C24 1(2)
C22 N4 C31 C32 -113.9(15)
C22 N4 C31 C36 118.9(15)
C22 C21 C30 C24 1(2)
C22 C21 C30 C29 -177.9(14)
C23 N4 C22 O6 -174.0(14)
C23 N4 C22 C21 5(2)
C23 N4 C31 C32 64.6(18)
C23 N4 C31 C36 -62.5(17)
C23 C24 C25 C26 177.4(15)
C23 C24 C30 C21 5(2)
C23 C24 C30 C29 -175.7(14)
C24 C25 C26 C27 -2(3)
C25 C24 C30 C21 179.6(16)
C25 C24 C30 C29 -1(2)
C25 C26 C27 C28 -179.2(16)
C25 C26 C27 C29 -1(3)
C26 C27 C28 O8 -4(2)
C26 C27 C28 N3 174.9(15)
C26 C27 C29 C18 179.3(16)
C26 C27 C29 C30 3(2)
C27 C29 C30 C21 177.3(15)
C27 C29 C30 C24 -2(2)
C28 N3 C16 C11 139.2(14)
C28 N3 C16 C15 -96.8(16)
C28 N3 C17 O5 169.0(15)
C28 N3 C17 C18 -10(2)
C28 C27 C29 C18 -3(2)
C28 C27 C29 C30 -179.0(14)
C29 C18 C19 C20 4(3)
C29 C27 C28 O8 177.8(15)
C29 C27 C28 N3 -3(2)
C30 C21 C22 O6 172.9(15)
C30 C21 C22 N4 -7(2)
C30 C24 C25 C26 3(3)
C31 N4 C22 O6 4(2)
C31 N4 C22 C21 -176.1(13)
C31 N4 C23 O7 0(2)
C31 N4 C23 C24 -177.5(13)
C31 C32 C33 C34 57.7(18)
C32 C31 C36 N5 -175.6(12)
C32 C31 C36 C35 58.3(17)
C32 C33 C34 C35 -55.8(18)
C33 C34 C35 C36 56.2(18)
C34 C35 C36 N5 176.8(13)
C34 C35 C36 C31 -56.5(17)
C36 N5 C37 O9 -6(2)
C36 N5 C37 C38 170.2(13)
C36 N5 C48 O12 2(2)
C36 N5 C48 C47 -176.7(12)
C36 C31 C32 C33 -59.2(18)
C37 N5 C36 C31 -52.9(18)
C37 N5 C36 C35 71.8(17)
C37 N5 C48 O12 -169.4(15)
C37 N5 C48 C47 12(2)
C37 C38 C39 C40 -176.5(14)
C37 C38 C49 C47 -2(2)
C37 C38 C49 C50 176.8(14)
C38 C39 C40 C41 -3(2)
C38 C49 C50 C41 3(2)
C38 C49 C50 C44 -177.0(16)
C39 C38 C49 C47 177.3(14)
C39 C38 C49 C50 -4(3)
C39 C40 C41 C42 -175.5(14)
C39 C40 C41 C50 2(2)
C40 C41 C42 O10 4(2)
C40 C41 C42 N6 -172.9(14)
C40 C41 C50 C44 177.8(16)
C40 C41 C50 C49 -2(2)
C42 N6 C43 O11 172.7(14)
C42 N6 C43 C44 -9(2)
C42 N6 C51 C52 -109.2(15)
C42 N6 C51 C56 124.3(14)
C42 C41 C50 C44 -4(2)
C42 C41 C50 C49 175.9(13)
C43 N6 C42 O10 -179.2(14)
C43 N6 C42 C41 -3(2)
C43 N6 C51 C52 67.0(18)
C43 N6 C51 C56 -59.6(18)
C43 C44 C45 C46 -173.2(15)
C43 C44 C50 C41 -7(2)
C43 C44 C50 C49 172.5(14)
C44 C45 C46 C47 0(2)
C45 C44 C50 C41 179.3(15)
C45 C44 C50 C49 -1(3)
C45 C46 C47 C48 -177.0(14)
C45 C46 C47 C49 1(2)
C46 C47 C48 O12 0(2)
C46 C47 C48 N5 178.5(14)
C46 C47 C49 C38 176.9(15)
C46 C47 C49 C50 -2(2)
C47 C49 C50 C41 -178.6(14)
C47 C49 C50 C44 2(2)
C48 N5 C36 C31 135.1(15)
C48 N5 C36 C35 -100.2(16)
C48 N5 C37 O9 165.5(15)
C48 N5 C37 C38 -18(2)
C48 C47 C49 C38 -5(2)
C48 C47 C49 C50 176.4(14)
C49 C38 C39 C40 4(2)
C49 C47 C48 O12 -178.5(15)
C49 C47 C48 N5 0(2)
C50 C41 C42 O10 -174.1(14)
C50 C41 C42 N6 9(2)
C50 C44 C45 C46 0(2)
C51 N6 C42 O10 -3(2)
C51 N6 C42 C41 173.3(13)
C51 N6 C43 O11 -3(2)
C51 N6 C43 C44 175.4(13)
C51 C52 C53 C54 53.6(17)
C52 C51 C56 N1 -176.5(12)
C52 C51 C56 C55 54.2(17)
C52 C53 C54 C55 -56.3(17)
C53 C54 C55 C56 58.8(17)
C54 C55 C56 N1 174.5(13)
C54 C55 C56 C51 -57.1(17)
C56 N1 C1 O1 -1(3)
C56 N1 C1 C2 177.2(13)
C56 N1 C10 O4 4(3)
C56 N1 C10 C9 -175.0(14)
C56 C51 C52 C53 -52.9(17)
Br5 C61 C62 Br6 178.4(10)
Br1 C57 C58 Br2 -72(2)
Br1 C57 C58 Br2A -121.2(17)
Br3 C59 C60 Br4 -173.9(15)
Br7 C63 C64 Br8 175.8(11)
Br7 C63 C64 Br8A 177.5(11)
